data_4103953
loop_
_publ_author_name
'Rita De Zorzi'
'Nicol Guidolin'
'Lucio Randaccio'
'Roberto Purrello'
'Silvano Geremia'

_publ_contact_author 'Geremia, Silvano'
_publ_contact_author_email sgeremia@units.it
_publ_section_title
;
 Nanoporous Crystals of Calixarene/Porphyrin Supramolecular Complex
 Functionalized by Diffusion and Coordination of Metal Ions
;
_journal_name_full 'Journal of the American Chemical Society'
_journal_page_first 2487
_journal_page_last 2489
_journal_paper_doi 10.1021/ja808850d
_journal_volume 131
_journal_year 2009
_chemical_formula_sum 'C69 H62 N6 Na3 Ni O28.75 S4'
_chemical_formula_weight 1691.17
_chemical_name_systematic
;
 ?
;
_space_group_IT_number 141
_symmetry_cell_setting tetragonal
_symmetry_space_group_name_Hall '-I 4bd 2'
_symmetry_space_group_name_H-M 'I 41/a m d :2'
_atom_sites_solution_hydrogens geom
_atom_sites_solution_primary direct
_atom_sites_solution_secondary difmap
_audit_creation_date 2008-07-29T18:17:05-00:00
_audit_creation_method 'WinGX routine CIF_UPDATE'
_cell_angle_alpha 90
_cell_angle_beta 90
_cell_angle_gamma 90
_cell_formula_units_Z 32
_cell_length_a 49.646(14)
_cell_length_b 49.646(14)
_cell_length_c 50.592(6)
_cell_measurement_temperature 100(2)
_cell_volume 124695(5)
_computing_structure_refinement 'SHELXL-97 (Sheldrick, 1997)'
_diffrn_ambient_temperature 100(2)
_diffrn_measured_fraction_theta_full 0.985
_diffrn_measured_fraction_theta_max 0.985
_diffrn_radiation_monochromator graphite
_diffrn_radiation_wavelength 1
_diffrn_reflns_av_R_equivalents 0
_diffrn_reflns_av_unetI/netI 0.0585
_diffrn_reflns_limit_h_max 18
_diffrn_reflns_limit_h_min 0
_diffrn_reflns_limit_k_max 26
_diffrn_reflns_limit_k_min 0
_diffrn_reflns_limit_l_max 27
_diffrn_reflns_limit_l_min 0
_diffrn_reflns_number 2692
_diffrn_reflns_theta_full 15.68
_diffrn_reflns_theta_max 15.68
_diffrn_reflns_theta_min 2.13
_exptl_absorpt_coefficient_mu 0.55
_exptl_absorpt_correction_type none
_exptl_crystal_density_diffrn 0.721
_exptl_crystal_density_method 'not measured'
_exptl_crystal_F_000 27936
_exptl_crystal_size_max 0.1
_exptl_crystal_size_mid 0.1
_exptl_crystal_size_min 0.1
_refine_diff_density_max 0.371
_refine_diff_density_min -0.368
_refine_diff_density_rms 0.07
_refine_ls_extinction_method none
_refine_ls_goodness_of_fit_ref 1.916
_refine_ls_hydrogen_treatment mixed
_refine_ls_matrix_type full
_refine_ls_number_parameters 147
_refine_ls_number_reflns 2692
_refine_ls_number_restraints 120
_refine_ls_restrained_S_all 1.921
_refine_ls_R_factor_all 0.2453
_refine_ls_R_factor_gt 0.218
_refine_ls_shift/su_max 0.002
_refine_ls_shift/su_mean 0.001
_refine_ls_structure_factor_coef Fsqd
_refine_ls_weighting_details 'calc w=1/[\s^2^(Fo^2^)+(0.2000P)^2^+0.0000P] where P=(Fo^2^+2Fc^2^)/3'
_refine_ls_weighting_scheme calc
_refine_ls_wR_factor_gt 0.4991
_refine_ls_wR_factor_ref 0.5358
_reflns_number_gt 1332
_reflns_number_total 2692
_reflns_threshold_expression >2sigma(I)
_cod_data_source_file ja808850d_si_004.cif
_cod_data_source_block nichel-finale
_cod_original_cell_volume 12470E1(5)
_cod_original_sg_symbol_H-M 'I 41/a m d'
_cod_database_code 4103953

loop_
_symmetry_equiv_pos_as_xyz
'x, y, z'
'x, -y, -z'
'-x+1/2, -y, z+1/2'
'-x+1/2, y, -z+1/2'
'y+1/4, x+3/4, -z+1/4'
'y+1/4, -x+1/4, z+3/4'
'-y+1/4, x+3/4, z+1/4'
'-y+1/4, -x+1/4, -z+3/4'
'x+1/2, y+1/2, z+1/2'
'x+1/2, -y+1/2, -z+1/2'
'-x+1, -y+1/2, z+1'
'-x+1, y+1/2, -z+1'
'y+3/4, x+5/4, -z+3/4'
'y+3/4, -x+3/4, z+5/4'
'-y+3/4, x+5/4, z+3/4'
'-y+3/4, -x+3/4, -z+5/4'
'-x, -y, -z'
'-x, y, z'
'x-1/2, y, -z-1/2'
'x-1/2, -y, z-1/2'
'-y-1/4, -x-3/4, z-1/4'
'-y-1/4, x-1/4, -z-3/4'
'y-1/4, -x-3/4, -z-1/4'
'y-1/4, x-1/4, z-3/4'
'-x+1/2, -y+1/2, -z+1/2'
'-x+1/2, y+1/2, z+1/2'
'x, y+1/2, -z'
'x, -y+1/2, z'
'-y+1/4, -x-1/4, z+1/4'
'-y+1/4, x+1/4, -z-1/4'
'y+1/4, -x-1/4, -z+1/4'
'y+1/4, x+1/4, z-1/4'

loop_
_atom_site_label
_atom_site_type_symbol
_atom_site_fract_x
_atom_site_fract_y
_atom_site_fract_z
_atom_site_U_iso_or_equiv
_atom_site_adp_type
_atom_site_occupancy
_atom_site_symmetry_multiplicity
_atom_site_calc_flag
_atom_site_refinement_flags
N1_1 N 0.18078(16) -0.2779(3) 0.71019(18) 0.360(11) Uiso 1 1 d GU
C01_1 C 0.17703(16) -0.3039(3) 0.71109(15) 0.413(16) Uiso 1 1 d GU
C02_1 C 0.1845(2) -0.3152(3) 0.68737(15) 0.400(16) Uiso 1 1 d GU
C03_1 C 0.19239(19) -0.2946(3) 0.67216(17) 0.412(16) Uiso 1 1 d GU
C04_1 C 0.19008(18) -0.2718(3) 0.68670(19) 0.376(14) Uiso 1 1 d GU
C05_1 C 0.1972(2) -0.2500(3) 0.6766(2) 0.40(2) Uiso 1 2 d SGU
C06_1 C 0.2053(3) -0.2500(3) 0.6482(2) 0.42(2) Uiso 1 2 d SGU
C07_1 C 0.2297(3) -0.2500(4) 0.6375(3) 0.43(2) Uiso 1 2 d SGU
C08_1 C 0.2322(3) -0.2500(4) 0.6103(3) 0.45(2) Uiso 1 2 d SGU
N5_1 N 0.2118(3) -0.2500(4) 0.5948(2) 0.428(18) Uiso 1 2 d SGU
C09_1 C 0.1882(3) -0.2500(4) 0.6041(2) 0.41(2) Uiso 1 2 d SGU
C10_1 C 0.1845(3) -0.2500(4) 0.6307(2) 0.38(2) Uiso 1 2 d SGU
C11_1 C 0.2168(4) -0.2500(5) 0.5671(2) 0.48(3) Uiso 1 2 d SGU
N2_1 N 0.15843(17) -0.2784(3) 0.76033(17) 0.414(13) Uiso 1 1 d GU
C21_1 C 0.1478(2) -0.2725(3) 0.78353(18) 0.418(16) Uiso 1 1 d GU
C22_1 C 0.1409(2) -0.2955(3) 0.79505(16) 0.447(17) Uiso 1 1 d GU
C23_1 C 0.1472(2) -0.3155(3) 0.77874(15) 0.440(17) Uiso 1 1 d GU
C24_1 C 0.15886(17) -0.3044(3) 0.75767(15) 0.373(14) Uiso 1 1 d GU
C25_1 C 0.16740(18) -0.3193(3) 0.73426(15) 0.412(16) Uiso 1 1 d GU
C26_1 C 0.1631(3) -0.3488(3) 0.73125(16) 0.552(19) Uiso 1 1 d GU
C27_1 C 0.1820(3) -0.3682(3) 0.73198(19) 0.60(2) Uiso 1 1 d GU
C28_1 C 0.1739(4) -0.3940(3) 0.7285(2) 0.56(2) Uiso 1 1 d GU
N6_1 N 0.1492(4) -0.3999(3) 0.7238(2) 0.569(18) Uiso 1 1 d GU
C29_1 C 0.1299(4) -0.3829(3) 0.7226(2) 0.58(2) Uiso 1 1 d GU
C30_1 C 0.1371(3) -0.3570(3) 0.72630(18) 0.59(2) Uiso 1 1 d GU
C31_1 C 0.1422(5) -0.4271(3) 0.7201(3) 0.72(4) Uiso 1 1 d GU
C45_1 C 0.1435(3) -0.2500(3) 0.7963(2) 0.40(2) Uiso 1 2 d SGU
C46_1 C 0.1307(3) -0.2500(4) 0.8230(2) 0.42(2) Uiso 1 2 d SGU
C47_1 C 0.1454(3) -0.2500(4) 0.8453(2) 0.48(2) Uiso 1 2 d SGU
C48_1 C 0.1330(4) -0.2500(5) 0.8694(2) 0.49(2) Uiso 1 2 d SGU
N7_1 N 0.1068(4) -0.2500(5) 0.8717(2) 0.49(2) Uiso 1 2 d SGU
C49_1 C 0.0920(3) -0.2500(5) 0.8504(3) 0.47(2) Uiso 1 2 d SGU
C50_1 C 0.1038(3) -0.2500(4) 0.8259(2) 0.40(2) Uiso 1 2 d SGU
C51_1 C 0.0948(4) -0.2500(6) 0.8977(3) 0.46(3) Uiso 1 2 d SGU
N1_2 N 0.25 -0.2039(5) 0.75 0.47(2) Uiso 1 2 d SGU
C01_2 C 0.25847(7) -0.1917(4) 0.72973(5) 0.446(17) Uiso 1 1 d GU
C02_2 C 0.25508(18) -0.1651(4) 0.73393(15) 0.44(2) Uiso 1 1 d GU
N2_2 N 0.2674(3) -0.2500(3) 0.71028(19) 0.45(2) Uiso 1 2 d SGU
C23_2 C 0.2847(3) -0.2432(3) 0.67665(19) 0.467(17) Uiso 1 1 d GU
C24_2 C 0.2730(2) -0.2315(3) 0.69806(13) 0.449(17) Uiso 1 1 d GU
C25_2 C 0.26889(13) -0.2025(3) 0.70461(5) 0.449(16) Uiso 1 1 d GU
C26_2 C 0.27444(18) -0.1797(3) 0.68615(11) 0.436(16) Uiso 1 1 d GU
C27_2 C 0.2592(2) -0.1762(3) 0.66477(11) 0.446(18) Uiso 1 1 d GU
C28_2 C 0.2641(3) -0.1560(3) 0.64711(18) 0.457(18) Uiso 1 1 d GU
N6_2 N 0.2826(3) -0.1394(3) 0.6510(3) 0.449(15) Uiso 1 1 d GU
C29_2 C 0.2971(3) -0.1410(3) 0.6718(3) 0.461(18) Uiso 1 1 d GU
C30_2 C 0.2935(2) -0.1611(3) 0.68971(19) 0.409(16) Uiso 1 1 d GU
C31_2 C 0.2870(4) -0.1187(3) 0.6321(3) 0.47(2) Uiso 1 1 d GU
C01_4 C 0.22631(12) -0.06880(15) 0.58746(12) 0.447(17) Uiso 1 1 d GU
C02_4 C 0.23390(12) -0.09682(15) 0.57919(11) 0.497(17) Uiso 1 1 d GU
C03_4 C 0.25689(13) -0.10168(14) 0.56357(10) 0.531(18) Uiso 1 1 d GU
C04_4 C 0.26312(15) -0.12774(14) 0.55666(10) 0.560(19) Uiso 1 1 d GU
C05_4 C 0.24759(16) -0.14844(14) 0.56686(12) 0.58(2) Uiso 1 1 d GU
C06_4 C 0.22512(14) -0.14474(15) 0.58262(13) 0.60(2) Uiso 1 1 d GU
C07_4 C 0.21881(12) -0.11815(16) 0.58861(13) 0.55(2) Uiso 1 1 d GU
O01_4 O 0.27016(14) -0.08214(14) 0.55142(9) 0.528(15) Uiso 1 1 d GU
C08_4 C 0.25409(16) -0.07735(17) 0.52872(10) 0.63(2) Uiso 1 1 d GU
C09_4 C 0.26488(19) -0.06129(18) 0.50549(10) 0.73(2) Uiso 1 1 d GU
O02_4 O 0.2485(2) -0.0505(2) 0.49021(12) 0.76(3) Uiso 1 1 d GU
O03_4 O 0.28921(19) -0.05966(18) 0.50218(10) 0.75(2) Uiso 1 1 d GU
S1_4 S 0.20782(16) -0.16987(17) 0.59323(16) 0.688(13) Uiso 1 1 d GU
O04_4 O 0.18492(15) -0.16198(19) 0.60661(17) 0.67(2) Uiso 1 1 d GU
O05_4 O 0.19596(19) -0.18427(19) 0.57274(18) 0.74(3) Uiso 1 1 d GU
O06_4 O 0.22411(18) -0.18847(15) 0.60555(16) 0.73(3) Uiso 1 1 d GU
C11_4 C 0.30629(16) -0.03115(12) 0.64108(12) 0.497(19) Uiso 1 1 d GU
C12_4 C 0.27953(14) -0.04615(11) 0.63809(11) 0.481(18) Uiso 1 1 d GU
C13_4 C 0.26636(13) -0.04976(12) 0.61364(11) 0.477(18) Uiso 1 1 d GU
C14_4 C 0.24200(12) -0.06393(13) 0.61292(11) 0.482(18) Uiso 1 1 d GU
C15_4 C 0.23198(12) -0.07580(14) 0.63598(12) 0.477(19) Uiso 1 1 d GU
C16_4 C 0.24462(13) -0.07342(14) 0.66039(11) 0.491(18) Uiso 1 1 d GU
C17_4 C 0.26838(14) -0.05847(12) 0.66067(10) 0.465(18) Uiso 1 1 d GU
O11_4 O 0.27522(14) -0.03821(12) 0.59116(11) 0.497(14) Uiso 1 1 d GU
C18_4 C 0.26634(17) -0.01162(12) 0.58910(14) 0.51(2) Uiso 1 1 d GU
C19_4 C 0.26470(19) -0.00037(14) 0.56139(15) 0.58(2) Uiso 1 1 d GU
O12_4 O 0.2630(2) 0.02435(14) 0.55851(17) 0.61(2) Uiso 1 1 d GU
O13_4 O 0.26513(18) -0.01648(15) 0.54277(13) 0.591(18) Uiso 1 1 d GU
S2_4 S 0.23150(15) -0.08787(16) 0.68623(11) 0.556(9) Uiso 1 1 d GU
O14_4 O 0.21859(16) -0.06846(18) 0.69916(13) 0.502(15) Uiso 1 1 d GU
O15_4 O 0.25073(16) -0.09831(16) 0.70196(10) 0.570(19) Uiso 1 1 d GU
O16_4 O 0.21391(14) -0.10684(17) 0.67835(13) 0.534(16) Uiso 1 1 d GU
C21_4 C 0.36843(12) -0.09637(17) 0.59114(14) 0.51(2) Uiso 1 1 d GU
C22_4 C 0.35673(11) -0.08350(16) 0.61662(13) 0.55(2) Uiso 1 1 d GU
C23_4 C 0.33724(12) -0.06351(14) 0.61626(12) 0.58(2) Uiso 1 1 d GU
C24_4 C 0.32757(14) -0.05305(13) 0.63992(12) 0.54(2) Uiso 1 1 d GU
C25_4 C 0.33534(14) -0.06442(14) 0.66374(12) 0.58(2) Uiso 1 1 d GU
C26_4 C 0.35394(13) -0.08490(16) 0.66564(13) 0.56(2) Uiso 1 1 d GU
C27_4 C 0.36390(12) -0.09394(16) 0.64140(13) 0.55(2) Uiso 1 1 d GU
O21_4 O 0.33091(13) -0.05042(14) 0.59411(12) 0.68(2) Uiso 1 1 d GU
C28_4 C 0.34600(15) -0.02707(15) 0.59587(14) 0.66(3) Uiso 1 1 d GU
C29_4 C 0.34311(18) -0.00911(15) 0.57251(15) 0.68(2) Uiso 1 1 d GU
O22_4 O 0.36338(19) 0.00258(18) 0.56489(17) 0.65(2) Uiso 1 1 d GU
O23_4 O 0.32113(18) -0.00663(14) 0.56252(14) 0.67(2) Uiso 1 1 d GU
S3_4 S 0.36223(15) -0.09806(18) 0.69432(13) 0.645(12) Uiso 1 1 d GU
O24_4 O 0.37691(17) -0.0813(2) 0.70977(15) 0.548(17) Uiso 1 1 d GU
O25_4 O 0.33889(16) -0.10313(17) 0.70795(11) 0.504(15) Uiso 1 1 d GU
O26_4 O 0.37618(15) -0.12146(19) 0.68843(15) 0.60(2) Uiso 1 1 d GU
C31_4 C 0.28782(16) -0.13400(15) 0.54005(10) 0.56(2) Uiso 1 1 d GU
O31_4 O 0.32678(14) -0.09237(15) 0.55190(10) 0.65(2) Uiso 1 1 d GU
C38_4 C 0.34203(16) -0.09463(18) 0.52833(12) 0.67(3) Uiso 1 1 d GU
C39_4 C 0.35223(17) -0.0685(2) 0.51748(13) 0.72(2) Uiso 1 1 d GU
O32_4 O 0.34175(17) -0.04782(18) 0.52512(13) 0.75(3) Uiso 1 1 d GU
O33_4 O 0.37083(19) -0.0679(2) 0.50160(14) 0.77(3) Uiso 1 1 d GU
S4_4 S 0.33607(19) -0.19417(14) 0.60836(16) 0.758(15) Uiso 1 1 d GU
O34_4 O 0.3488(2) -0.21420(15) 0.59336(18) 0.84(3) Uiso 1 1 d GU
O35_4 O 0.35547(18) -0.18763(15) 0.62760(17) 0.551(17) Uiso 1 1 d GU
O36_4 O 0.3109(2) -0.20624(12) 0.61350(16) 0.62(2) Uiso 1 1 d GU
C32_4 C 0.31067(15) -0.13689(14) 0.55957(11) 0.525(19) Uiso 1 1 d GU
C33_4 C 0.32802(14) -0.11573(15) 0.56506(11) 0.57(2) Uiso 1 1 d GU
C34_4 C 0.34890(13) -0.11910(15) 0.58324(12) 0.58(2) Uiso 1 1 d GU
C35_4 C 0.34992(14) -0.14428(15) 0.59631(13) 0.63(2) Uiso 1 1 d GU
C36_4 C 0.33246(16) -0.16598(14) 0.59165(14) 0.63(2) Uiso 1 1 d GU
C37_4 C 0.31259(16) -0.16135(13) 0.57292(12) 0.51(2) Uiso 1 1 d GU
Na1_4 Na 0.30402(15) -0.05217(14) 0.55617(11) 0.572(13) Uiso 1 1 d G
Ni_1001 Ni 0.3598(4) 0.0411(4) 0.5361(3) 0.848(11) Uiso 1 1 d G
O1_1001 O 0.3209(5) 0.0341(10) 0.5385(8) 0.66(2) Uiso 1 1 d G
Na1_1002 Na 0.25 -0.0254(10) 0.75 0.70(3) Uiso 1 2 d S
Na2_1002 Na 0.1811(10) -0.1195(10) 0.6527(8) 0.85(3) Uiso 1 1 d .
Na4_1002 Na 0.0874(14) -0.25 0.9646(12) 0.89(4) Uiso 1 2 d S

loop_
_atom_type_symbol
_atom_type_description
_atom_type_scat_dispersion_real
_atom_type_scat_dispersion_imag
_atom_type_scat_source
C C 0.0074 0.0035 'International Tables Vol C Tables 4.2.6.8 and 6.1.1.4'
H H 0 0 'International Tables Vol C Tables 4.2.6.8 and 6.1.1.4'
N N 0.0136 0.007 'International Tables Vol C Tables 4.2.6.8 and 6.1.1.4'
O O 0.0227 0.0128 'International Tables Vol C Tables 4.2.6.8 and 6.1.1.4'
S S 0.2073 0.2439 'International Tables Vol C Tables 4.2.6.8 and 6.1.1.4'
Na Na 0.0686 0.0512 'International Tables Vol C Tables 4.2.6.8 and 6.1.1.4'
Ni Ni 0.0895 2.0196 'International Tables Vol C Tables 4.2.6.8 and 6.1.1.4'

loop_
_geom_angle_atom_site_label_1
_geom_angle_atom_site_label_2
_geom_angle_atom_site_label_3
_geom_angle
_geom_angle_site_symmetry_1
_geom_angle_site_symmetry_3
C01_1 N1_1 C04_1 108.1 . .
N1_1 C01_1 C02_1 109.5 . .
N1_1 C01_1 C25_1 125.8 . .
C02_1 C01_1 C25_1 124.7 . .
C03_1 C02_1 C01_1 105.6 . .
C02_1 C03_1 C04_1 107.6 . .
C05_1 C04_1 N1_1 132.2 . .
C05_1 C04_1 C03_1 118.6 . .
N1_1 C04_1 C03_1 109.2 . .
C04_1 C05_1 C04_1 120.3(7) 28_545 .
C04_1 C05_1 C06_1 118.1(6) 28_545 .
C04_1 C05_1 C06_1 118.1 . .
C07_1 C06_1 C10_1 115.2 . .
C07_1 C06_1 C05_1 129.8 . .
C10_1 C06_1 C05_1 114.9 . .
C06_1 C07_1 C08_1 119.2 . .
N5_1 C08_1 C07_1 122.7 . .
C09_1 N5_1 C08_1 120.3 . .
C09_1 N5_1 C11_1 122.1 . .
C08_1 N5_1 C11_1 117.6 . .
N5_1 C09_1 C10_1 119.7 . .
C09_1 C10_1 C06_1 122.9 . .
C24_1 N2_1 C21_1 108.6 . .
C45_1 C21_1 N2_1 133.9 . .
C45_1 C21_1 C22_1 118.5 . .
N2_1 C21_1 C22_1 107.7 . .
C21_1 C22_1 C23_1 108.1 . .
C22_1 C23_1 C24_1 106.9 . .
N2_1 C24_1 C23_1 108.7 . .
N2_1 C24_1 C25_1 126.3 . .
C23_1 C24_1 C25_1 124.6 . .
C24_1 C25_1 C01_1 118.5 . .
C24_1 C25_1 C26_1 122.7 . .
C01_1 C25_1 C26_1 118.3 . .
C27_1 C26_1 C30_1 116.7 . .
C27_1 C26_1 C25_1 127.1 . .
C30_1 C26_1 C25_1 116.2 . .
C26_1 C27_1 C28_1 117.9 . .
N6_1 C28_1 C27_1 121.6 . .
C29_1 N6_1 C28_1 125 . .
C29_1 N6_1 C31_1 116.3 . .
C28_1 N6_1 C31_1 118.7 . .
N6_1 C29_1 C30_1 115.2 . .
C29_1 C30_1 C26_1 123.5 . .
C21_1 C45_1 C21_1 117.4(7) 28_545 .
C21_1 C45_1 C46_1 121.1(7) 28_545 .
C21_1 C45_1 C46_1 121.1 . .
C50_1 C46_1 C47_1 116.6 . .
C50_1 C46_1 C45_1 121.6 . .
C47_1 C46_1 C45_1 121.8 . .
C46_1 C47_1 C48_1 120.2 . .
N7_1 C48_1 C47_1 122.1 . .
C48_1 N7_1 C49_1 119.2 . .
C48_1 N7_1 C51_1 119.6 . .
C49_1 N7_1 C51_1 121.2 . .
N7_1 C49_1 C50_1 120.3 . .
C46_1 C50_1 C49_1 121.7 . .
C01_2 N1_2 C01_2 122.47(11) . 4_556
N1_2 C01_2 C02_2 107.6 . .
N1_2 C01_2 C25_2 129.9 . .
C02_2 C01_2 C25_2 122.5 . .
C01_2 C02_2 C02_2 100.81(5) . 4_556
C24_2 N2_2 C24_2 107.3(10) . 28_545
C24_2 N2_2 C23_2 63.7(8) . 28_545
C24_2 N2_2 C23_2 43.7(3) 28_545 28_545
C24_2 N2_2 C23_2 43.7 . .
C24_2 N2_2 C23_2 63.7(10) 28_545 .
C23_2 N2_2 C23_2 20.0(8) 28_545 .
C23_2 C23_2 C24_2 115.4 28_545 .
C23_2 C23_2 C24_2 44.4(7) 28_545 28_545
C24_2 C23_2 C24_2 71.0(7) . 28_545
C23_2 C23_2 N2_2 80 28_545 .
C24_2 C23_2 N2_2 35.4 . .
C24_2 C23_2 N2_2 35.6(7) 28_545 .
N2_2 C24_2 C23_2 100.9 . .
N2_2 C24_2 C25_2 128.6 . .
C23_2 C24_2 C25_2 130.5 . .
N2_2 C24_2 C23_2 80.7(6) . 28_545
C23_2 C24_2 C23_2 20.2(6) . 28_545
C25_2 C24_2 C23_2 150.7(6) . 28_545
N2_2 C24_2 C24_2 36.4 . 28_545
C23_2 C24_2 C24_2 64.6 . 28_545
C25_2 C24_2 C24_2 164.9 . 28_545
C23_2 C24_2 C24_2 44.4(6) 28_545 28_545
C01_2 C25_2 C24_2 126.3 . .
C01_2 C25_2 C26_2 109.2 . .
C24_2 C25_2 C26_2 124.5 . .
C27_2 C26_2 C30_2 115 . .
C27_2 C26_2 C25_2 120.2 . .
C30_2 C26_2 C25_2 124.8 . .
C26_2 C27_2 C28_2 121.8 . .
N6_2 C28_2 C27_2 120.9 . .
C28_2 N6_2 C29_2 120.1 . .
C28_2 N6_2 C31_2 119 . .
C29_2 N6_2 C31_2 120.9 . .
N6_2 C29_2 C30_2 121.4 . .
C26_2 C30_2 C29_2 120.8 . .
C02_4 C01_4 C14_4 104.7 . .
C07_4 C02_4 C03_4 120.1 . .
C07_4 C02_4 C01_4 118.6 . .
C03_4 C02_4 C01_4 121.2 . .
O01_4 C03_4 C04_4 117.3 . .
O01_4 C03_4 C02_4 122.5 . .
C04_4 C03_4 C02_4 119.1 . .
C03_4 C04_4 C05_4 118.5 . .
C03_4 C04_4 C31_4 121 . .
C05_4 C04_4 C31_4 120.3 . .
C06_4 C05_4 C04_4 124.4 . .
C05_4 C06_4 C07_4 115.7 . .
C05_4 C06_4 S1_4 121.3 . .
C07_4 C06_4 S1_4 123 . .
C02_4 C07_4 C06_4 122.1 . .
C03_4 O01_4 C08_4 102.6 . .
C03_4 O01_4 Na1_4 143.5 . .
C08_4 O01_4 Na1_4 113.2 . .
O01_4 C08_4 C09_4 121.1 . .
O01_4 C08_4 Na1_4 41.9 . .
C09_4 C08_4 Na1_4 81.6 . .
O03_4 C09_4 O02_4 122.2 . .
O03_4 C09_4 C08_4 119.3 . .
O02_4 C09_4 C08_4 118.5 . .
C09_4 O02_4 Na1_1002 123.4(5) . 5_546
C09_4 O03_4 Na1_4 97.6 . .
O06_4 S1_4 O04_4 116.9 . .
O06_4 S1_4 O05_4 104 . .
O04_4 S1_4 O05_4 99.4 . .
O06_4 S1_4 C06_4 111 . .
O04_4 S1_4 C06_4 112.6 . .
O05_4 S1_4 C06_4 112.1 . .
C24_4 C11_4 C12_4 104.6 . .
C17_4 C12_4 C13_4 118.3 . .
C17_4 C12_4 C11_4 118.2 . .
C13_4 C12_4 C11_4 123.4 . .
O11_4 C13_4 C14_4 118.3 . .
O11_4 C13_4 C12_4 122.3 . .
C14_4 C13_4 C12_4 119.1 . .
C15_4 C14_4 C13_4 119.9 . .
C15_4 C14_4 C01_4 117.1 . .
C13_4 C14_4 C01_4 122.9 . .
C16_4 C15_4 C14_4 123 . .
C15_4 C16_4 C17_4 115.9 . .
C15_4 C16_4 S2_4 119.7 . .
C17_4 C16_4 S2_4 124.4 . .
C16_4 C17_4 C12_4 123.7 . .
C13_4 O11_4 C18_4 111.3 . .
C13_4 O11_4 Na1_4 134.4 . .
C18_4 O11_4 Na1_4 114.2 . .
O11_4 C18_4 C19_4 115.9 . .
O13_4 C19_4 O12_4 123.5 . .
O13_4 C19_4 C18_4 117.8 . .
O12_4 C19_4 C18_4 118.6 . .
C19_4 O13_4 Na1_4 104.2 . .
O14_4 S2_4 O16_4 109.9 . .
O14_4 S2_4 O15_4 109.3 . .
O16_4 S2_4 O15_4 111.5 . .
O14_4 S2_4 C16_4 105.6 . .
O16_4 S2_4 C16_4 109.3 . .
O15_4 S2_4 C16_4 111.1 . .
S2_4 O16_4 Na2_1002 150.0(12) . .
C34_4 C21_4 C22_4 106.4 . .
C23_4 C22_4 C27_4 117 . .
C23_4 C22_4 C21_4 123 . .
C27_4 C22_4 C21_4 119.7 . .
O21_4 C23_4 C22_4 121.7 . .
O21_4 C23_4 C24_4 117.4 . .
C22_4 C23_4 C24_4 119.8 . .
C25_4 C24_4 C23_4 120.1 . .
C25_4 C24_4 C11_4 116.9 . .
C23_4 C24_4 C11_4 122.8 . .
C26_4 C25_4 C24_4 123.2 . .
C25_4 C26_4 C27_4 114.4 . .
C25_4 C26_4 S3_4 121.5 . .
C27_4 C26_4 S3_4 124 . .
C26_4 C27_4 C22_4 125.2 . .
C23_4 O21_4 C28_4 103.1 . .
C23_4 O21_4 Na1_4 143.7 . .
C28_4 O21_4 Na1_4 113.2 . .
O21_4 C28_4 C29_4 113.5 . .
O23_4 C29_4 O22_4 124.2 . .
O23_4 C29_4 C28_4 118.7 . .
O22_4 C29_4 C28_4 117.1 . .
O23_4 C29_4 Na1_4 51.2 . .
O22_4 C29_4 Na1_4 141.5 . .
C28_4 C29_4 Na1_4 81.6 . .
C29_4 O22_4 Ni_1001 120.4(6) . .
C29_4 O23_4 Na1_4 106 . .
O24_4 S3_4 O25_4 106.1 . .
O24_4 S3_4 O26_4 111.7 . .
O25_4 S3_4 O26_4 112.1 . .
O24_4 S3_4 C26_4 113.6 . .
O25_4 S3_4 C26_4 107.8 . .
O26_4 S3_4 C26_4 105.6 . .
C32_4 C31_4 C04_4 105.3 . .
C33_4 O31_4 C38_4 109 . .
C33_4 O31_4 Na1_4 136.6 . .
C38_4 O31_4 Na1_4 114.2 . .
O31_4 C38_4 C39_4 114.9 . .
O32_4 C39_4 O33_4 120.8 . .
O32_4 C39_4 C38_4 118.1 . .
O33_4 C39_4 C38_4 121.1 . .
C39_4 O32_4 Na1_4 117.2 . .
C39_4 O33_4 Ni_1001 111.4(5) . 2_556
O34_4 S4_4 O35_4 103.3 . .
O34_4 S4_4 O36_4 101.4 . .
O35_4 S4_4 O36_4 125.2 . .
O34_4 S4_4 C36_4 112 . .
O35_4 S4_4 C36_4 103.5 . .
O36_4 S4_4 C36_4 111.1 . .
C33_4 C32_4 C37_4 121.4 . .
C33_4 C32_4 C31_4 121.7 . .
C37_4 C32_4 C31_4 116.8 . .
O31_4 C33_4 C32_4 121.9 . .
O31_4 C33_4 C34_4 117.8 . .
C32_4 C33_4 C34_4 120.2 . .
C33_4 C34_4 C35_4 116.1 . .
C33_4 C34_4 C21_4 123.4 . .
C35_4 C34_4 C21_4 120.2 . .
C36_4 C35_4 C34_4 125.3 . .
C37_4 C36_4 C35_4 115.3 . .
C37_4 C36_4 S4_4 124.7 . .
C35_4 C36_4 S4_4 120 . .
C36_4 C37_4 C32_4 121.6 . .
O01_4 Na1_4 O31_4 77.5 . .
O01_4 Na1_4 O21_4 122.5 . .
O31_4 Na1_4 O21_4 80.2 . .
O01_4 Na1_4 O11_4 79.8 . .
O31_4 Na1_4 O11_4 128.1 . .
O21_4 Na1_4 O11_4 73.8 . .
O01_4 Na1_4 O23_4 152.3 . .
O31_4 Na1_4 O23_4 130.2 . .
O21_4 Na1_4 O23_4 70 . .
O11_4 Na1_4 O23_4 80.9 . .
O01_4 Na1_4 O32_4 123.9 . .
O31_4 Na1_4 O32_4 69 . .
O21_4 Na1_4 O32_4 94.9 . .
O11_4 Na1_4 O32_4 155.4 . .
O23_4 Na1_4 O32_4 74.7 . .
O01_4 Na1_4 O13_4 82.7 . .
O31_4 Na1_4 O13_4 153.3 . .
O21_4 Na1_4 O13_4 126 . .
O11_4 Na1_4 O13_4 64.3 . .
O23_4 Na1_4 O13_4 71 . .
O32_4 Na1_4 O13_4 109 . .
O01_4 Na1_4 O03_4 67.7 . .
O31_4 Na1_4 O03_4 85.6 . .
O21_4 Na1_4 O03_4 159.6 . .
O11_4 Na1_4 O03_4 126.6 . .
O23_4 Na1_4 O03_4 109.7 . .
O32_4 Na1_4 O03_4 66.1 . .
O13_4 Na1_4 O03_4 70.2 . .
O01_4 Na1_4 C29_4 168.4 . .
O31_4 Na1_4 C29_4 109 . .
O21_4 Na1_4 C29_4 51.6 . .
O11_4 Na1_4 C29_4 88.6 . .
O23_4 Na1_4 C29_4 22.8 . .
O32_4 Na1_4 C29_4 67.7 . .
O13_4 Na1_4 C29_4 93.7 . .
O03_4 Na1_4 C29_4 121.5 . .
O01_4 Na1_4 C08_4 24.8 . .
O31_4 Na1_4 C08_4 90 . .
O21_4 Na1_4 C08_4 146.9 . .
O11_4 Na1_4 C08_4 88.3 . .
O23_4 Na1_4 C08_4 135.3 . .
O32_4 Na1_4 C08_4 111 . .
O13_4 Na1_4 C08_4 65.3 . .
O03_4 Na1_4 C08_4 46.6 . .
C29_4 Na1_4 C08_4 157.8 . .
O1_1001 Ni_1001 O33_4 111.8(16) . 2_556
O1_1001 Ni_1001 O22_4 84.0(16) . .
O33_4 Ni_1001 O22_4 155.1(10) 2_556 .
O02_4 Na1_1002 O02_4 130.3(19) 7_545 5_546

loop_
_geom_bond_atom_site_label_1
_geom_bond_atom_site_label_2
_geom_bond_distance
_geom_bond_site_symmetry_2
N1_1 C01_1 1.3067 .
N1_1 C04_1 1.3106 .
C01_1 C02_1 1.3752 .
C01_1 C25_1 1.4783 .
C02_1 C03_1 1.3399 .
C03_1 C04_1 1.3554 .
C04_1 C05_1 1.2454 .
C05_1 C04_1 1.25(3) 28_545
C05_1 C06_1 1.4922 .
C06_1 C07_1 1.3275 .
C06_1 C10_1 1.3631 .
C07_1 C08_1 1.3824 .
C08_1 N5_1 1.2816 .
N5_1 C09_1 1.2638 .
N5_1 C11_1 1.4203 .
C09_1 C10_1 1.356 .
N2_1 C24_1 1.2993 .
N2_1 C21_1 1.3197 .
C21_1 C45_1 1.3095 .
C21_1 C22_1 1.3267 .
C22_1 C23_1 1.3268 .
C23_1 C24_1 1.3332 .
C24_1 C25_1 1.4583 .
C25_1 C26_1 1.4897 .
C26_1 C27_1 1.3423 .
C26_1 C30_1 1.3778 .
C27_1 C28_1 1.3531 .
C28_1 N6_1 1.2839 .
N6_1 C29_1 1.2782 .
N6_1 C31_1 1.4068 .
C29_1 C30_1 1.35 .
C45_1 C21_1 1.31(3) 28_545
C45_1 C46_1 1.4901 .
C46_1 C50_1 1.3425 .
C46_1 C47_1 1.345 .
C47_1 C48_1 1.367 .
C48_1 N7_1 1.3013 .
N7_1 C49_1 1.304 .
N7_1 C51_1 1.4432 .
C49_1 C50_1 1.3715 .
N1_2 C01_2 1.2646 .
N1_2 C01_2 1.265(4) 4_556
C01_2 C02_2 1.349 .
C01_2 C25_2 1.4732 .
C02_2 C02_2 1.702(15) 4_556
N2_2 C24_2 1.1419 .
N2_2 C24_2 1.14(3) 28_545
N2_2 C23_2 1.935(5) 28_545
N2_2 C23_2 1.9347 .
C23_2 C23_2 0.67(3) 28_545
C23_2 C24_2 1.3609 .
C23_2 C24_2 1.76(2) 28_545
C24_2 C25_2 1.4913 .
C24_2 C23_2 1.76(2) 28_545
C24_2 C24_2 1.84(3) 28_545
C25_2 C26_2 1.4916 .
C26_2 C27_2 1.3305 .
C26_2 C30_2 1.3343 .
C27_2 C28_2 1.3657 .
C28_2 N6_2 1.2499 .
N6_2 C29_2 1.2777 .
N6_2 C31_2 1.418 .
C29_2 C30_2 1.3609 .
C01_4 C02_4 1.5008 .
C01_4 C14_4 1.5247 .
C02_4 C07_4 1.382 .
C02_4 C03_4 1.409 .
C03_4 O01_4 1.3241 .
C03_4 C04_4 1.3756 .
C04_4 C05_4 1.3847 .
C04_4 C31_4 1.5185 .
C05_4 C06_4 1.3837 .
C06_4 C07_4 1.3898 .
C06_4 S1_4 1.6066 .
O01_4 C08_4 1.4184 .
O01_4 Na1_4 2.2577 .
C08_4 C09_4 1.5178 .
C08_4 Na1_4 3.104 .
C09_4 O03_4 1.2225 .
C09_4 O02_4 1.2454 .
O02_4 Na1_1002 2.81(2) 5_546
O03_4 Na1_4 2.8533 .
S1_4 O06_4 1.3767 .
S1_4 O04_4 1.38 .
S1_4 O05_4 1.3903 .
C11_4 C24_4 1.5174 .
C11_4 C12_4 1.5305 .
C12_4 C17_4 1.409 .
C12_4 C13_4 1.4109 .
C13_4 O11_4 1.3474 .
C13_4 C14_4 1.3994 .
C14_4 C15_4 1.3981 .
C15_4 C16_4 1.3905 .
C16_4 C17_4 1.3937 .
C16_4 S2_4 1.6274 .
O11_4 C18_4 1.3957 .
O11_4 Na1_4 2.3785 .
C18_4 C19_4 1.5109 .
C19_4 O13_4 1.2364 .
C19_4 O12_4 1.2387 .
O13_4 Na1_4 2.7065 .
S2_4 O14_4 1.3293 .
S2_4 O16_4 1.3448 .
S2_4 O15_4 1.3468 .
O16_4 Na2_1002 2.18(5) .
C21_4 C34_4 1.5405 .
C21_4 C22_4 1.5515 .
C22_4 C23_4 1.3861 .
C22_4 C27_4 1.4026 .
C23_4 O21_4 1.3332 .
C23_4 C24_4 1.3905 .
C24_4 C25_4 1.385 .
C25_4 C26_4 1.3772 .
C26_4 C27_4 1.3964 .
C26_4 S3_4 1.6436 .
O21_4 C28_4 1.3829 .
O21_4 Na1_4 2.3393 .
C28_4 C29_4 1.4876 .
C29_4 O23_4 1.2091 .
C29_4 O22_4 1.2239 .
C29_4 Na1_4 3.0032 .
O22_4 Ni_1001 2.408(19) .
O23_4 Na1_4 2.4362 .
S3_4 O24_4 1.3546 .
S3_4 O25_4 1.3716 .
S3_4 O26_4 1.3849 .
C31_4 C32_4 1.5108 .
O31_4 C33_4 1.3389 .
O31_4 C38_4 1.4172 .
O31_4 Na1_4 2.3037 .
C38_4 C39_4 1.4969 .
C39_4 O32_4 1.2144 .
C39_4 O33_4 1.2244 .
O32_4 Na1_4 2.4541 .
O33_4 Ni_1001 2.391(19) 2_556
S4_4 O34_4 1.4018 .
S4_4 O35_4 1.4073 .
S4_4 O36_4 1.4082 .
S4_4 C36_4 1.6447 .
C32_4 C33_4 1.3865 .
C32_4 C37_4 1.3928 .
C33_4 C34_4 1.3958 .
C34_4 C35_4 1.415 .
C35_4 C36_4 1.4029 .
C36_4 C37_4 1.387 .
Ni_1001 O1_1001 1.9663 .
Ni_1001 O33_4 2.39(2) 2_556
Na1_1002 O02_4 2.81(2) 7_545
Na1_1002 O02_4 2.81(2) 5_546
